data_4300308
loop_
_publ_author_name
'Storr, Tim'
'Sugai, Yuko'
'Barta, Cheri A.'
'Mikata, Yuji'
'Adam, Michael J.'
'Yano, Shigenobu'
'Orvig, Chris'

_publ_section_title
;
 Carbohydrate-Appended 2,2'-Dipicolylamine Metal Complexes as Potential
 Imaging Agents
;
_journal_coden_ASTM INOCAJ
_journal_issue 8
_journal_name_full 'Inorganic Chemistry'
_journal_page_first 2698
_journal_page_last 2705
_journal_paper_doi 10.1021/ic048528i
_journal_volume 44
_journal_year 2005
_chemical_formula_moiety 'C26 H36 Cl N3 O10.50 Re'
_chemical_formula_sum 'C26 H36 Cl N3 O10.5 Re'
_chemical_formula_weight 780.23
_space_group_IT_number 18
_symmetry_cell_setting orthorhombic
_symmetry_space_group_name_Hall 'P 2 2ab'
_symmetry_space_group_name_H-M 'P 21 21 2'
_cell_angle_alpha 90.00
_cell_angle_beta 90.00
_cell_angle_gamma 90.00
_cell_formula_units_Z 4
_cell_length_a 36.523(6)
_cell_length_b 8.2197(11)
_cell_length_c 10.1723(16)
_cell_measurement_temperature 173(2)
_cell_volume 3053.8(8)
_diffrn_ambient_temperature 173(2)
_exptl_crystal_density_diffrn 1.697
_cod_duplicate_entry 4300863
_cod_original_formula_sum 'C26 H36 Cl N3 O10.50 Re'
_cod_database_code 4300308

loop_
_symmetry_equiv_pos_as_xyz
'x, y, z'
'-x, -y, z'
'x+1/2, -y+1/2, -z'
'-x+1/2, y+1/2, -z'

loop_
_atom_site_label
_atom_site_type_symbol
_atom_site_fract_x
_atom_site_fract_y
_atom_site_fract_z
_atom_site_U_iso_or_equiv
_atom_site_adp_type
_atom_site_occupancy
_atom_site_symmetry_multiplicity
_atom_site_calc_flag
_atom_site_refinement_flags
_atom_site_disorder_assembly
_atom_site_disorder_group
Re1 Re 0.066254(3) 0.837109(15) 0.275004(13) 0.02277(4) Uani 1 1 d . . .
Cl1 Cl 0.29625(2) 0.92014(9) 0.25922(9) 0.0324(2) Uani 1 1 d . . .
O5 O 0.30946(6) 1.5554(3) 0.2810(3) 0.0289(5) Uani 1 1 d . . .
H5 H 0.3217 1.4730 0.3023 0.043 Uiso 1 1 calc R . .
O4 O 0.29971(6) 1.3874(3) 0.0364(2) 0.0256(5) Uani 1 1 d . . .
H4 H 0.2951 1.3172 -0.0213 0.038 Uiso 1 1 calc R . .
O1 O 0.21507(6) 1.4089(3) 0.3030(2) 0.0235(5) Uani 1 1 d . . .
O3 O 0.24958(6) 1.1106(3) 0.0656(2) 0.0265(5) Uani 1 1 d . . .
H3 H 0.2295 1.0659 0.0483 0.040 Uiso 1 1 calc R . .
N1 N 0.12403(7) 0.9167(3) 0.3025(3) 0.0234(6) Uani 1 1 d . . .
O2 O 0.18625(6) 1.1854(3) 0.2207(2) 0.0271(5) Uani 1 1 d . . .
O9 O -0.01001(6) 0.6848(3) 0.2448(3) 0.0400(7) Uani 1 1 d . . .
O6 O 0.22310(6) 1.7544(3) 0.3456(3) 0.0308(6) Uani 1 1 d . . .
H6 H 0.2374 1.7801 0.2843 0.046 Uiso 1 1 calc R . .
C21 C 0.04678(9) 0.9906(5) 0.4005(4) 0.0274(7) Uani 1 1 d . . .
N3 N 0.09620(7) 0.6655(4) 0.1524(3) 0.0249(5) Uani 1 1 d . . .
O8 O 0.04577(8) 1.0695(4) 0.0491(3) 0.0437(7) Uani 1 1 d . . .
C4 C 0.27436(7) 1.5059(4) 0.2335(3) 0.0184(6) Uani 1 1 d . . .
H4A H 0.2641 1.5935 0.1762 0.022 Uiso 1 1 calc R . .
C23 C 0.01848(9) 0.7431(4) 0.2558(4) 0.0292(8) Uani 1 1 d . . .
C2 C 0.24311(9) 1.2674(4) 0.1222(3) 0.0201(6) Uani 1 1 d . . .
H2 H 0.2292 1.3351 0.0576 0.024 Uiso 1 1 calc R . .
C5 C 0.24869(8) 1.4778(4) 0.3492(3) 0.0201(6) Uani 1 1 d . . .
H5A H 0.2605 1.3993 0.4112 0.024 Uiso 1 1 calc R . .
O7 O 0.03676(7) 1.0816(3) 0.4769(3) 0.0416(7) Uani 1 1 d . . .
C22 C 0.05390(9) 0.9828(5) 0.1335(4) 0.0296(8) Uani 1 1 d . . .
C3 C 0.27933(8) 1.3517(4) 0.1524(3) 0.0187(6) Uani 1 1 d . . .
H3A H 0.2943 1.2746 0.2061 0.022 Uiso 1 1 calc R . .
C11 C 0.15562(10) 0.5843(4) 0.0764(4) 0.0302(8) Uani 1 1 d . . .
H11 H 0.1811 0.6053 0.0693 0.036 Uiso 1 1 calc R . .
C1 C 0.22060(8) 1.2525(4) 0.2476(3) 0.0216(7) Uani 1 1 d . . .
H1 H 0.2339 1.1820 0.3120 0.026 Uiso 1 1 calc R . .
C7 C 0.16492(10) 1.1717(5) 0.3376(4) 0.0426(10) Uani 1 1 d . . .
H7A H 0.1619 1.2805 0.3778 0.051 Uiso 1 1 calc R . .
H7B H 0.1778 1.1012 0.4015 0.051 Uiso 1 1 calc R . .
C10 C 0.13260(9) 0.6941(4) 0.1401(3) 0.0232(7) Uani 1 1 d . . .
C13 C 0.10315(11) 0.4169(5) 0.0356(4) 0.0359(9) Uani 1 1 d . . .
H13 H 0.0923 0.3224 -0.0015 0.043 Uiso 1 1 calc R . .
N2 N 0.08492(7) 0.6701(4) 0.4255(3) 0.0257(6) Uani 1 1 d . . .
O11 O 0.0000 0.5000 0.7666(8) 0.0976(19) Uani 1 2 d S . .
O12 O 0.12601(10) 0.0506(6) 0.9001(4) 0.0773(12) Uani 1 1 d . . .
H12 H 0.1484 0.0293 0.8918 0.116 Uiso 1 1 calc R . .
C6 C 0.23938(9) 1.6310(4) 0.4232(3) 0.0261(7) Uani 1 1 d . . .
H6A H 0.2224 1.6031 0.4957 0.031 Uiso 1 1 calc R . .
H6B H 0.2621 1.6748 0.4630 0.031 Uiso 1 1 calc R . .
C19 C 0.08038(12) 0.4336(5) 0.5612(5) 0.0482(11) Uani 1 1 d . . .
H19 H 0.0664 0.3437 0.5916 0.058 Uiso 1 1 calc R . .
C8 C 0.12725(9) 1.0996(4) 0.3074(4) 0.0350(9) Uani 1 1 d . . .
H8A H 0.1099 1.1401 0.3746 0.042 Uiso 1 1 calc R . .
H8B H 0.1191 1.1431 0.2215 0.042 Uiso 1 1 calc R . .
C9 C 0.14606(8) 0.8537(4) 0.1887(3) 0.0252(7) Uani 1 1 d . . .
H9A H 0.1451 0.9338 0.1161 0.030 Uiso 1 1 calc R . .
H9B H 0.1719 0.8424 0.2161 0.030 Uiso 1 1 calc R . .
C17 C 0.13503(11) 0.5921(5) 0.5623(4) 0.0414(10) Uani 1 1 d . . .
H17 H 0.1593 0.6106 0.5919 0.050 Uiso 1 1 calc R . .
C16 C 0.11887(9) 0.6964(5) 0.4722(3) 0.0291(8) Uani 1 1 d . . .
C15 C 0.13779(10) 0.8490(5) 0.4296(3) 0.0348(8) Uani 1 1 d . . .
H15A H 0.1347 0.9324 0.4990 0.042 Uiso 1 1 calc R . .
H15B H 0.1643 0.8265 0.4209 0.042 Uiso 1 1 calc R . .
C14 C 0.08224(10) 0.5278(4) 0.1012(4) 0.0319(8) Uani 1 1 d . . .
H14 H 0.0568 0.5071 0.1112 0.038 Uiso 1 1 calc R . .
C18 C 0.11526(12) 0.4609(6) 0.6085(4) 0.0476(11) Uani 1 1 d . . .
H18 H 0.1256 0.3899 0.6723 0.057 Uiso 1 1 calc R . .
C20 C 0.06629(12) 0.5386(4) 0.4696(4) 0.0379(8) Uani 1 1 d . . .
H20 H 0.0425 0.5183 0.4356 0.046 Uiso 1 1 calc R . .
C12 C 0.14064(11) 0.4444(4) 0.0238(4) 0.0351(9) Uani 1 1 d . . .
H12 H 0.1558 0.3676 -0.0200 0.042 Uiso 1 1 calc R . .
C27 C 0.10710(18) -0.0228(13) 0.8037(8) 0.147(4) Uani 1 1 d . . .
H27A H 0.0808 -0.0093 0.8195 0.221 Uiso 1 1 calc R . .
H27B H 0.1131 -0.1390 0.8023 0.221 Uiso 1 1 calc R . .
H27C H 0.1136 0.0262 0.7190 0.221 Uiso 1 1 calc R . .
C25 C -0.0148(3) 0.2267(11) 0.7645(11) 0.169(5) Uani 1 1 d . . .
H25A H -0.0212 0.1367 0.8233 0.254 Uiso 1 1 calc R . .
H25B H 0.0074 0.1988 0.7152 0.254 Uiso 1 1 calc R . .
H25C H -0.0350 0.2463 0.7031 0.254 Uiso 1 1 calc R . .
C26 C -0.0088(4) 0.3592(11) 0.8345(9) 0.192(7) Uani 1 1 d . . .
H26A H 0.0113 0.3359 0.8968 0.230 Uiso 1 1 calc R . .
H26B H -0.0310 0.3811 0.8874 0.230 Uiso 1 1 calc R . .

loop_
_atom_site_aniso_label
_atom_site_aniso_U_11
_atom_site_aniso_U_22
_atom_site_aniso_U_33
_atom_site_aniso_U_23
_atom_site_aniso_U_13
_atom_site_aniso_U_12
Re1 0.01508(5) 0.02184(6) 0.03139(6) -0.00134(5) 0.00145(5) -0.00276(5)
Cl1 0.0326(4) 0.0197(4) 0.0448(6) 0.0016(3) -0.0037(4) -0.0031(3)
O5 0.0158(10) 0.0222(11) 0.0486(14) -0.0015(11) -0.0035(11) -0.0009(8)
O4 0.0257(12) 0.0244(12) 0.0266(12) 0.0002(9) 0.0091(10) 0.0016(9)
O1 0.0202(11) 0.0229(11) 0.0274(14) -0.0055(9) 0.0027(9) -0.0065(9)
O3 0.0282(13) 0.0225(12) 0.0288(13) -0.0084(9) 0.0002(10) -0.0048(9)
N1 0.0210(13) 0.0226(14) 0.0265(17) -0.0048(11) 0.0056(11) -0.0053(10)
O2 0.0235(11) 0.0239(12) 0.0339(11) -0.0058(12) 0.0074(10) -0.0099(9)
O9 0.0216(11) 0.0311(14) 0.067(2) -0.0003(13) -0.0057(11) -0.0066(10)
O6 0.0250(13) 0.0285(13) 0.0389(15) -0.0036(11) 0.0036(11) 0.0035(10)
C21 0.0180(16) 0.0300(19) 0.034(2) -0.0012(16) 0.0011(14) -0.0051(14)
N3 0.0228(13) 0.0230(13) 0.0288(15) 0.0010(14) 0.0005(11) -0.0023(13)
O8 0.0459(18) 0.0389(17) 0.0463(18) 0.0082(14) -0.0017(14) 0.0009(13)
C4 0.0145(12) 0.0154(13) 0.0254(15) 0.0015(13) -0.0005(12) -0.0011(10)
C23 0.0212(16) 0.0217(16) 0.045(3) 0.0022(14) 0.0010(15) 0.0007(12)
C2 0.0249(17) 0.0181(15) 0.0173(15) 0.0019(12) -0.0015(13) 0.0014(12)
C5 0.0203(15) 0.0190(16) 0.0211(16) -0.0002(12) -0.0028(12) -0.0047(12)
O7 0.0314(15) 0.0418(16) 0.0516(18) -0.0176(14) 0.0092(13) -0.0036(12)
C22 0.0226(16) 0.0263(19) 0.040(2) -0.0018(16) 0.0029(14) -0.0057(13)
C3 0.0207(14) 0.0153(15) 0.0202(15) 0.0024(13) 0.0037(11) 0.0003(12)
C11 0.0269(18) 0.0249(18) 0.039(2) 0.0030(15) 0.0105(16) 0.0010(14)
C1 0.0195(14) 0.0165(15) 0.029(2) -0.0013(12) 0.0000(12) -0.0053(11)
C7 0.040(2) 0.044(2) 0.044(2) -0.021(2) 0.0136(18) -0.023(2)
C10 0.0207(16) 0.0235(18) 0.0253(16) 0.0011(12) 0.0019(13) 0.0003(12)
C13 0.043(2) 0.0242(19) 0.041(2) -0.0046(16) 0.0041(18) -0.0063(16)
N2 0.0212(13) 0.0264(14) 0.0295(15) -0.0019(14) 0.0011(11) -0.0012(13)
O11 0.096(4) 0.096(5) 0.100(5) 0.000 0.000 0.004(4)
O12 0.044(2) 0.098(3) 0.090(3) -0.024(2) 0.012(2) 0.013(2)
C6 0.0273(17) 0.0249(19) 0.0259(17) -0.0051(13) 0.0035(13) -0.0038(13)
C19 0.053(3) 0.039(2) 0.052(3) 0.010(2) -0.002(2) -0.0101(19)
C8 0.0259(18) 0.0234(17) 0.056(3) -0.0108(16) 0.0125(17) -0.0086(14)
C9 0.0209(15) 0.0281(18) 0.0265(17) -0.0027(14) 0.0053(12) -0.0058(13)
C17 0.028(2) 0.055(3) 0.041(2) 0.0051(19) -0.0066(17) 0.0068(18)
C16 0.0223(17) 0.036(2) 0.0286(18) -0.0041(14) 0.0064(14) -0.0003(14)
C15 0.0286(18) 0.046(2) 0.0294(18) 0.0027(18) -0.0001(14) -0.0109(18)
C14 0.0225(17) 0.031(2) 0.043(2) -0.0054(16) 0.0021(15) -0.0059(14)
C18 0.048(3) 0.051(3) 0.044(3) 0.015(2) -0.010(2) 0.004(2)
C20 0.0312(19) 0.037(2) 0.046(2) 0.0054(15) -0.004(2) -0.0121(19)
C12 0.037(2) 0.027(2) 0.041(2) -0.0035(15) 0.0072(17) 0.0024(15)
C27 0.056(4) 0.266(12) 0.120(7) -0.102(8) -0.002(4) -0.023(6)
C25 0.147(8) 0.108(7) 0.254(15) 0.058(9) 0.039(9) -0.033(6)
C26 0.37(2) 0.112(8) 0.096(7) 0.018(6) 0.035(10) 0.082(11)

loop_
_geom_bond_atom_site_label_1
_geom_bond_atom_site_label_2
_geom_bond_distance
_geom_bond_site_symmetry_2
_geom_bond_publ_flag
Re1 C23 1.918(3) . ?
Re1 C22 1.926(4) . ?
Re1 C21 1.930(4) . ?
Re1 N2 2.167(3) . ?
Re1 N3 2.177(3) . ?
Re1 N1 2.227(3) . ?
O5 C4 1.429(3) . ?
O4 C3 1.425(3) . ?
O1 C1 1.418(4) . ?
O1 C5 1.432(4) . ?
O3 C2 1.432(4) . ?
N1 C15 1.494(5) . ?
N1 C9 1.502(4) . ?
N1 C8 1.509(4) . ?
O2 C1 1.398(3) . ?
O2 C7 1.426(4) . ?
O9 C23 1.151(4) . ?
O6 C6 1.416(4) . ?
C21 O7 1.139(4) . ?
N3 C14 1.346(5) . ?
N3 C10 1.356(4) . ?
O8 C22 1.154(5) . ?
C4 C5 1.522(4) . ?
C4 C3 1.523(4) . ?
C2 C1 1.523(4) . ?
C2 C3 1.525(4) . ?
C5 C6 1.507(4) . ?
C11 C12 1.382(5) . ?
C11 C10 1.393(5) . ?
C7 C8 1.529(5) . ?
C10 C9 1.486(5) . ?
C13 C14 1.364(5) . ?
C13 C12 1.393(5) . ?
N2 C16 1.345(4) . ?
N2 C20 1.353(5) . ?
O11 C26 1.386(10) 2_565 ?
O11 C26 1.386(10) . ?
O12 C27 1.343(7) . ?
C19 C20 1.371(6) . ?
C19 C18 1.380(6) . ?
C17 C18 1.380(6) . ?
C17 C16 1.387(5) . ?
C16 C15 1.496(5) . ?
C25 C26 1.319(13) . ?
